data_7037689
loop_
_publ_author_name
'Cui, Pei-Pei'
'Zhang, Xiu-Du'
'Zhao, Yue'
'Fu, Ai-Yun'
'Sun, Wei-Yin'

_publ_section_title
;
 Synthesis, structure and adsorption properties of lanthanide-organic
 frameworks with pyridine-3,5-bis(phenyl-4-carboxylate).
;
_journal_issue 6
_journal_name_full 'Dalton transactions (Cambridge, England : 2003)'
_journal_page_first 2591
_journal_page_last 2597
_journal_paper_doi 10.1039/c5dt03091a
_journal_volume 45
_journal_year 2016
_chemical_formula_sum 'C96 H156 Er4 N18 O49'
_chemical_formula_weight 3015.42
_space_group_crystal_system cubic
_space_group_IT_number 205
_space_group_name_Hall '-P 2ac 2ab 3'
_space_group_name_H-M_alt 'P a -3'
_symmetry_space_group_name_Hall '-P 2ac 2ab 3'
_symmetry_space_group_name_H-M 'P a -3'
_atom_sites_solution_hydrogens mixed
_audit_creation_method SHELXL-2014/6
_audit_update_record
;
2015-11-18 deposited with the CCDC.
2015-12-18 downloaded from the CCDC.
;
_cell_angle_alpha 90.000(5)
_cell_angle_beta 90.000(5)
_cell_angle_gamma 90.000(5)
_cell_formula_units_Z 8
_cell_length_a 29.881(5)
_cell_length_b 29.881(5)
_cell_length_c 29.881(5)
_cell_measurement_reflns_used 9827
_cell_measurement_temperature 293(2)
_cell_measurement_theta_max 27.44
_cell_measurement_theta_min 2.37
_cell_volume 26680(8)
_computing_cell_refinement 'Bruker SMART'
_computing_data_collection 'Bruker SMART'
_computing_data_reduction 'Bruker SAINT'
_computing_molecular_graphics diamond
_computing_publication_material 'Bruker SHELXTL'
_computing_structure_refinement 'SHELXL-2014/6 (Sheldrick, 2014)'
_computing_structure_solution 'Bruker SHELXTL'
_diffrn_ambient_temperature 293(2)
_diffrn_measured_fraction_theta_full 0.998
_diffrn_measured_fraction_theta_max 0.998
_diffrn_measurement_device_type 'CCD area detector'
_diffrn_measurement_method 'phi and omega scans'
_diffrn_radiation_type MoK\a
_diffrn_radiation_wavelength 0.71069
_diffrn_reflns_av_R_equivalents 0.0405
_diffrn_reflns_av_unetI/netI 0.0269
_diffrn_reflns_laue_measured_fraction_full 0.998
_diffrn_reflns_laue_measured_fraction_max 0.998
_diffrn_reflns_limit_h_max 36
_diffrn_reflns_limit_h_min -36
_diffrn_reflns_limit_k_max 16
_diffrn_reflns_limit_k_min -34
_diffrn_reflns_limit_l_max 31
_diffrn_reflns_limit_l_min -27
_diffrn_reflns_number 57009
_diffrn_reflns_point_group_measured_fraction_full 0.998
_diffrn_reflns_point_group_measured_fraction_max 0.998
_diffrn_reflns_theta_full 25.240
_diffrn_reflns_theta_max 25.494
_diffrn_reflns_theta_min 1.180
_exptl_absorpt_coefficient_mu 2.577
_exptl_crystal_colour pink
_exptl_crystal_density_diffrn 1.501
_exptl_crystal_description block
_exptl_crystal_F_000 12176
_exptl_crystal_size_max 0.260
_exptl_crystal_size_mid 0.240
_exptl_crystal_size_min 0.190
_platon_squeeze_details
;
In order to subtract the contribution from the disordered solvent molecules,
the SQUEEZE command was applied.
SQUEEZE removed disordered solvent molecules per formula unit. This valueis calculated based upon volume/count_electrons analysis.
See ref. P. van der Sluis and A. L. Spek, Acta Crystallogr., 1990, A46, 194.

CHEMW03_ALERT_2_A ALERT: The ratio of given/expected molecular weight as
RESPONSE: This is caused by the given molecular weight being increased
from the atom count to account for two disordered nitrate ions, thirteen disordered DMF and ten disordered H2O omitted by SQUEEZE.
;
_refine_diff_density_max 1.658
_refine_diff_density_min -0.567
_refine_diff_density_rms 0.078
_refine_ls_extinction_method none
_refine_ls_goodness_of_fit_ref 1.084
_refine_ls_hydrogen_treatment mixed
_refine_ls_matrix_type full
_refine_ls_number_parameters 255
_refine_ls_number_reflns 8282
_refine_ls_number_restraints 31
_refine_ls_restrained_S_all 1.104
_refine_ls_R_factor_all 0.0400
_refine_ls_R_factor_gt 0.0330
_refine_ls_shift/su_max 0.001
_refine_ls_shift/su_mean 0.000
_refine_ls_structure_factor_coef Fsqd
_refine_ls_weighting_details 'w=1/[\s^2^(Fo^2^)+(0.0553P)^2^+5.8825P] where P=(Fo^2^+2Fc^2^)/3'
_refine_ls_weighting_scheme calc
_refine_ls_wR_factor_gt 0.0930
_refine_ls_wR_factor_ref 0.0951
_reflns_Friedel_coverage 0.000
_reflns_number_gt 6849
_reflns_number_total 8282
_reflns_threshold_expression 'I > 2\s(I)'
_cod_data_source_file c5dt03091a2.cif
_cod_data_source_block 1
_cod_depositor_comments 'Adding full bibliography for 7037689--7037691.cif.'
_cod_original_cell_volume 26680(13)
_cod_database_code 7037689
_shelx_space_group_comment
;
The symmetry employed for this shelxl refinement is uniquely defined
by the following loop, which should always be used as a source of
symmetry information in preference to the above space-group names.
They are only intended as comments.
;
_shelx_estimated_absorpt_t_min 0.554
_shelx_estimated_absorpt_t_max 0.640
_shelxl_version_number 2014/6

loop_
_space_group_symop_operation_xyz
'x, y, z'
'-x+1/2, -y, z+1/2'
'x+1/2, -y+1/2, -z'
'-x, y+1/2, -z+1/2'
'z, x, y'
'y, z, x'
'-z+1/2, -x, y+1/2'
'-y, z+1/2, -x+1/2'
'z+1/2, -x+1/2, -y'
'-y+1/2, -z, x+1/2'
'-z, x+1/2, -y+1/2'
'y+1/2, -z+1/2, -x'
'-x, -y, -z'
'x-1/2, y, -z-1/2'
'-x-1/2, y-1/2, z'
'x, -y-1/2, z-1/2'
'-z, -x, -y'
'-y, -z, -x'
'z-1/2, x, -y-1/2'
'y, -z-1/2, x-1/2'
'-z-1/2, x-1/2, y'
'y-1/2, z, -x-1/2'
'z, -x-1/2, y-1/2'
'-y-1/2, z-1/2, x'

loop_
_atom_site_label
_atom_site_type_symbol
_atom_site_fract_x
_atom_site_fract_y
_atom_site_fract_z
_atom_site_U_iso_or_equiv
_atom_site_adp_type
_atom_site_occupancy
_atom_site_site_symmetry_order
_atom_site_calc_flag
_atom_site_refinement_flags_posn
_atom_site_refinement_flags_adp
_atom_site_refinement_flags_occupancy
Er1 Er 0.24316(2) 0.18123(2) 0.14139(2) 0.03741(8) Uani 1 1 d . . .
Er2 Er 0.24763(2) 0.24763(2) 0.24763(2) 0.03665(9) Uani 1 3 d S T P
O2 O 0.31556(11) 0.20182(15) 0.15652(12) 0.0975(13) Uani 1 1 d . U .
O1 O 0.31787(13) 0.24746(19) 0.21811(19) 0.153(3) Uani 1 1 d . . .
O3 O 0.64100(11) 0.25869(11) -0.10580(10) 0.0696(9) Uani 1 1 d . . .
O4 O 0.69875(10) 0.29889(12) -0.08033(9) 0.0725(9) Uani 1 1 d . . .
O5 O 0.29453(13) 0.29453(13) 0.29453(13) 0.161(4) Uani 1 3 d S T P
H5B H 0.3175 0.2800 0.3029 0.242 Uiso 0.3333 1 d R U P
H5C H 0.3027 0.3176 0.2800 0.242 Uiso 0.3333 1 d R U P
O6 O 0.24750(7) 0.17303(7) 0.22105(7) 0.0333(5) Uani 1 1 d . . .
H6A H 0.2737 0.1620 0.2298 0.040 Uiso 1 1 d R U .
O7 O 0.17074(8) 0.17074(8) 0.17074(8) 0.0435(10) Uani 1 3 d DS T P
H7A H 0.15427(17) 0.1543(2) 0.1543(2) 0.052 Uiso 1 3 d DR U P
O8 O 0.28615(13) 0.16532(18) 0.07392(12) 0.1276(18) Uani 1 1 d . U .
H8A H 0.2716 0.1471 0.0576 0.191 Uiso 1 1 d R U .
H8B H 0.2905 0.1895 0.0596 0.191 Uiso 1 1 d R U .
N1 N 0.60501(14) 0.24403(16) 0.18525(12) 0.0838(14) Uani 1 1 d . U .
C1 C 0.33628(17) 0.2267(2) 0.18531(19) 0.0919(19) Uani 1 1 d . . .
C2 C 0.38596(16) 0.2300(2) 0.17903(16) 0.0796(16) Uani 1 1 d . . .
C7 C 0.40616(16) 0.2133(2) 0.14008(16) 0.0877(17) Uani 1 1 d . U .
H3 H 0.3889 0.1986 0.1188 0.105 Uiso 1 1 calc R U .
C3 C 0.41357(18) 0.2497(2) 0.21113(19) 0.105(2) Uani 1 1 d . . .
H4 H 0.4007 0.2593 0.2378 0.126 Uiso 1 1 calc R U .
C6 C 0.45209(15) 0.2185(2) 0.13311(16) 0.092(2) Uani 1 1 d . . .
H5 H 0.4647 0.2078 0.1067 0.111 Uiso 1 1 calc R U .
C4 C 0.45908(17) 0.2556(2) 0.20522(19) 0.112(3) Uani 1 1 d . . .
H6 H 0.4762 0.2697 0.2270 0.135 Uiso 1 1 calc R U .
C5 C 0.47953(15) 0.2394(2) 0.16457(16) 0.0844(18) Uani 1 1 d . . .
C8 C 0.56083(16) 0.2413(2) 0.19107(16) 0.089(2) Uani 1 1 d . . .
H8 H 0.5503 0.2366 0.2200 0.107 Uiso 1 1 calc R U .
C9 C 0.52887(15) 0.24481(19) 0.15652(15) 0.0764(16) Uani 1 1 d . . .
C10 C 0.54512(15) 0.25245(18) 0.11384(16) 0.0814(17) Uani 1 1 d . . .
H10 H 0.5252 0.2554 0.0901 0.098 Uiso 1 1 calc R U .
C11 C 0.59190(14) 0.25587(19) 0.10589(15) 0.0778(16) Uani 1 1 d . . .
C12 C 0.61960(15) 0.2505(2) 0.14276(16) 0.089(2) Uani 1 1 d . . .
H12 H 0.6503 0.2514 0.1380 0.106 Uiso 1 1 calc R U .
C17 C 0.61008(16) 0.2608(2) 0.05978(15) 0.0794(16) Uani 1 1 d . . .
C18 C 0.58807(19) 0.2435(2) 0.02251(18) 0.0961(19) Uani 1 1 d . U .
H14 H 0.5617 0.2274 0.0265 0.115 Uiso 1 1 calc R U .
C16 C 0.65052(17) 0.2831(3) 0.05184(16) 0.108(2) Uani 1 1 d . . .
H15 H 0.6665 0.2943 0.0761 0.130 Uiso 1 1 calc R U .
C19 C 0.60462(19) 0.2498(2) -0.02040(16) 0.100(2) Uani 1 1 d . . .
H16 H 0.5887 0.2388 -0.0448 0.120 Uiso 1 1 calc R U .
C15 C 0.66757(17) 0.2891(2) 0.00923(15) 0.096(2) Uani 1 1 d . . .
H17 H 0.6944 0.3044 0.0053 0.115 Uiso 1 1 calc R U .
C14 C 0.64509(15) 0.2725(2) -0.02744(15) 0.0761(15) Uani 1 1 d . . .
C13 C 0.66282(16) 0.27707(18) -0.07523(14) 0.0640(12) Uani 1 1 d . . .

loop_
_atom_site_aniso_label
_atom_site_aniso_U_11
_atom_site_aniso_U_22
_atom_site_aniso_U_33
_atom_site_aniso_U_23
_atom_site_aniso_U_13
_atom_site_aniso_U_12
Er1 0.03861(11) 0.04186(11) 0.03175(10) -0.00110(7) -0.00092(7) 0.00197(7)
Er2 0.03665(9) 0.03665(9) 0.03665(9) -0.00154(7) -0.00154(7) -0.00154(7)
O2 0.059(2) 0.161(4) 0.072(2) -0.026(3) 0.0170(18) -0.028(2)
O1 0.063(2) 0.236(6) 0.161(5) -0.130(4) 0.052(3) -0.065(3)
O3 0.071(2) 0.092(2) 0.0464(18) 0.0028(16) 0.0098(16) -0.0272(18)
O4 0.0625(19) 0.115(3) 0.0399(15) 0.0072(17) 0.0134(15) -0.0159(19)
O5 0.161(4) 0.161(4) 0.161(4) -0.059(3) -0.059(3) -0.059(3)
O6 0.0273(11) 0.0394(13) 0.0332(12) -0.0018(11) -0.0023(10) 0.0049(10)
O7 0.0435(10) 0.0435(10) 0.0435(10) -0.0041(11) -0.0041(11) -0.0041(11)
O8 0.081(3) 0.233(5) 0.069(2) -0.050(3) -0.004(2) 0.050(3)
N1 0.056(2) 0.149(4) 0.047(2) 0.029(2) 0.0001(19) -0.010(2)
C1 0.048(3) 0.153(6) 0.075(4) -0.011(4) 0.012(3) -0.021(3)
C2 0.048(3) 0.122(4) 0.068(3) -0.017(3) 0.018(2) -0.025(3)
C7 0.055(3) 0.145(5) 0.063(3) -0.023(3) 0.012(2) -0.023(3)
C3 0.067(3) 0.178(6) 0.071(4) -0.047(4) 0.027(3) -0.055(4)
C6 0.048(3) 0.177(6) 0.053(3) -0.018(3) 0.013(2) -0.023(3)
C4 0.048(3) 0.223(8) 0.066(3) -0.039(4) 0.018(3) -0.038(4)
C5 0.043(3) 0.165(6) 0.046(3) 0.023(3) 0.006(2) -0.026(3)
C8 0.046(3) 0.174(6) 0.048(3) 0.023(3) 0.013(2) -0.013(3)
C9 0.042(2) 0.148(5) 0.040(2) 0.023(3) 0.003(2) -0.020(3)
C10 0.038(2) 0.158(5) 0.049(3) 0.024(3) 0.004(2) -0.004(3)
C11 0.037(2) 0.150(5) 0.047(3) 0.026(3) 0.006(2) -0.020(3)
C12 0.035(2) 0.175(6) 0.056(3) 0.029(3) 0.006(2) -0.018(3)
C17 0.043(2) 0.155(5) 0.040(2) 0.007(3) 0.003(2) -0.018(3)
C18 0.067(3) 0.160(5) 0.062(3) 0.009(3) 0.013(3) -0.039(3)
C16 0.064(3) 0.219(8) 0.043(3) 0.003(4) 0.011(2) -0.051(4)
C19 0.072(4) 0.185(7) 0.042(3) 0.001(3) -0.002(3) -0.047(4)
C15 0.064(3) 0.180(7) 0.043(3) 0.001(3) 0.012(2) -0.044(4)
C14 0.056(3) 0.131(5) 0.042(2) 0.011(3) 0.009(2) -0.016(3)
C13 0.056(3) 0.091(4) 0.045(2) 0.009(2) 0.017(2) -0.009(3)

loop_
_atom_type_symbol
_atom_type_description
_atom_type_scat_dispersion_real
_atom_type_scat_dispersion_imag
_atom_type_scat_source
C C 0.0033 0.0016 'International Tables Vol C Tables 4.2.6.8 and 6.1.1.4'
H H 0.0000 0.0000 'International Tables Vol C Tables 4.2.6.8 and 6.1.1.4'
N N 0.0061 0.0033 'International Tables Vol C Tables 4.2.6.8 and 6.1.1.4'
O O 0.0106 0.0060 'International Tables Vol C Tables 4.2.6.8 and 6.1.1.4'
Er Er -0.2586 4.9576 'International Tables Vol C Tables 4.2.6.8 and 6.1.1.4'

loop_
_geom_angle_atom_site_label_1
_geom_angle_atom_site_label_2
_geom_angle_atom_site_label_3
_geom_angle
_geom_angle_site_symmetry_1
_geom_angle_site_symmetry_3
O3 Er1 O6 149.19(9) 10_554 5
O3 Er1 O2 106.99(14) 10_554 .
O6 Er1 O2 87.64(12) 5 .
O3 Er1 O4 103.69(13) 10_554 3_455
O6 Er1 O4 86.48(10) 5 3_455
O2 Er1 O4 128.48(13) . 3_455
O3 Er1 O7 81.16(10) 10_554 .
O6 Er1 O7 72.34(9) 5 .
O2 Er1 O7 145.94(13) . .
O4 Er1 O7 78.61(10) 3_455 .
O3 Er1 O6 84.50(10) 10_554 .
O6 Er1 O6 72.19(11) 5 .
O2 Er1 O6 77.32(10) . .
O4 Er1 O6 146.48(9) 3_455 .
O7 Er1 O6 70.51(9) . .
O3 Er1 O8 79.27(15) 10_554 .
O6 Er1 O8 131.43(14) 5 .
O2 Er1 O8 73.64(13) . .
O4 Er1 O8 72.70(12) 3_455 .
O7 Er1 O8 140.01(14) . .
O6 Er1 O8 140.63(10) . .
O3 Er1 Er1 71.03(8) 10_554 6
O6 Er1 Er1 78.33(5) 5 6
O2 Er1 Er1 112.97(9) . 6
O4 Er1 Er1 115.72(8) 3_455 6
O7 Er1 Er1 37.19(5) . 6
O6 Er1 Er1 35.86(5) . 6
O8 Er1 Er1 150.24(13) . 6
O3 Er1 Er1 118.33(8) 10_554 5
O6 Er1 Er1 37.78(6) 5 5
O2 Er1 Er1 124.70(10) . 5
O4 Er1 Er1 70.22(8) 3_455 5
O7 Er1 Er1 37.19(5) . 5
O6 Er1 Er1 77.25(5) . 5
O8 Er1 Er1 141.77(10) . 5
Er1 Er1 Er1 60.0 6 5
O1 Er2 O1 111.00(10) . 5
O1 Er2 O1 111.00(10) . 6
O1 Er2 O1 110.99(10) 5 6
O1 Er2 O6 86.81(15) . 5
O1 Er2 O6 82.50(13) 5 5
O1 Er2 O6 150.13(11) 6 5
O1 Er2 O6 150.12(11) . 6
O1 Er2 O6 86.82(15) 5 6
O1 Er2 O6 82.50(13) 6 6
O6 Er2 O6 71.45(8) 5 6
O1 Er2 O6 82.50(13) . .
O1 Er2 O6 150.13(11) 5 .
O1 Er2 O6 86.82(15) 6 .
O6 Er2 O6 71.45(8) 5 .
O6 Er2 O6 71.45(8) 6 .
O1 Er2 O5 72.10(10) . .
O1 Er2 O5 72.10(10) 5 .
O1 Er2 O5 72.10(10) 6 .
O6 Er2 O5 137.61(5) 5 .
O6 Er2 O5 137.61(5) 6 .
O6 Er2 O5 137.61(5) . .
O1 Er2 Er1 118.20(12) . 6
O1 Er2 Er1 125.17(14) 5 6
O1 Er2 Er1 72.75(11) 6 6
O6 Er2 Er1 77.72(5) 5 6
O6 Er2 Er1 38.43(5) 6 6
O6 Er2 Er1 35.79(5) . 6
O5 Er2 Er1 144.653(3) . 6
O1 Er2 Er1 125.17(14) . 5
O1 Er2 Er1 72.75(11) 5 5
O1 Er2 Er1 118.21(12) 6 5
O6 Er2 Er1 38.43(5) 5 5
O6 Er2 Er1 35.79(5) 6 5
O6 Er2 Er1 77.72(5) . 5
O5 Er2 Er1 144.653(3) . 5
Er1 Er2 Er1 60.135(6) 6 5
C1 O2 Er1 137.4(3) . .
C1 O1 Er2 133.8(4) . .
C13 O3 Er1 137.6(3) . 9
C13 O4 Er1 135.1(3) . 3
Er1 O6 Er2 107.06(8) 6 .
Er1 O6 Er1 106.36(8) 6 .
Er2 O6 Er1 103.72(8) . .
Er1 O7 Er1 105.62(11) . 6
Er1 O7 Er1 105.62(11) . 5
Er1 O7 Er1 105.62(11) 6 5
C8 N1 C12 116.7(4) . .
O1 C1 O2 125.4(5) . .
O1 C1 C2 119.3(5) . .
O2 C1 C2 115.3(5) . .
C3 C2 C7 117.8(4) . .
C3 C2 C1 121.8(5) . .
C7 C2 C1 120.5(5) . .
C6 C7 C2 120.4(5) . .
C4 C3 C2 123.2(5) . .
C5 C6 C7 121.8(5) . .
C3 C4 C5 118.7(5) . .
C6 C5 C4 117.9(4) . .
C6 C5 C9 121.2(5) . .
C4 C5 C9 120.9(5) . .
N1 C8 C9 124.7(4) . .
C10 C9 C8 116.7(4) . .
C10 C9 C5 120.7(4) . .
C8 C9 C5 122.6(4) . .
C9 C10 C11 120.7(4) . .
C12 C11 C10 116.5(4) . .
C12 C11 C17 121.9(4) . .
C10 C11 C17 121.4(4) . .
N1 C12 C11 124.6(4) . .
C18 C17 C16 116.7(4) . .
C18 C17 C11 122.1(4) . .
C16 C17 C11 121.3(4) . .
C19 C18 C17 121.4(5) . .
C15 C16 C17 122.4(5) . .
C18 C19 C14 120.7(5) . .
C14 C15 C16 120.4(5) . .
C15 C14 C19 118.4(4) . .
C15 C14 C13 122.8(4) . .
C19 C14 C13 118.8(4) . .
O3 C13 O4 125.5(4) . .
O3 C13 C14 117.6(4) . .
O4 C13 C14 116.9(4) . .

loop_
_geom_bond_atom_site_label_1
_geom_bond_atom_site_label_2
_geom_bond_distance
_geom_bond_site_symmetry_2
Er1 O3 2.255(3) 10_554
Er1 O6 2.292(2) 5
Er1 O2 2.294(3) .
Er1 O4 2.333(3) 3_455
Er1 O7 2.3559(17) .
Er1 O6 2.397(2) .
Er1 O8 2.437(3) .
Er1 Er1 3.7537(7) 6
Er1 Er1 3.7538(7) 5
Er2 O1 2.277(4) .
Er2 O1 2.277(4) 5
Er2 O1 2.277(4) 6
Er2 O6 2.366(2) 5
Er2 O6 2.366(2) 6
Er2 O6 2.366(2) .
Er2 O5 2.427(7) .
Er2 Er1 3.7461(7) 6
Er2 Er1 3.7461(7) 5
O2 C1 1.295(6) .
O1 C1 1.283(7) .
O3 C13 1.249(5) .
O3 Er1 2.255(3) 9
O4 C13 1.265(5) .
O4 Er1 2.333(3) 3
O6 Er1 2.292(2) 6
O7 Er1 2.3560(17) 6
O7 Er1 2.3560(17) 5
N1 C8 1.334(6) .
N1 C12 1.356(6) .
C1 C2 1.499(7) .
C2 C3 1.395(7) .
C2 C7 1.403(6) .
C7 C6 1.397(6) .
C3 C4 1.383(7) .
C6 C5 1.394(7) .
C4 C5 1.443(7) .
C5 C9 1.503(6) .
C8 C9 1.410(6) .
C9 C10 1.384(6) .
C10 C11 1.422(6) .
C11 C12 1.387(6) .
C11 C17 1.488(6) .
C17 C18 1.393(7) .
C17 C16 1.400(7) .
C18 C19 1.387(7) .
C16 C15 1.383(6) .
C19 C14 1.403(7) .
C15 C14 1.377(7) .
C14 C13 1.529(6) .

loop_
_platon_squeeze_void_nr
_platon_squeeze_void_average_x
_platon_squeeze_void_average_y
_platon_squeeze_void_average_z
_platon_squeeze_void_volume
_platon_squeeze_void_count_electrons
1 0.001 -0.009 -0.005 17160.0 5473.8
